data_4122353
loop_
_publ_author_name
'Frasconi, Marco'
'Kikuchi, Takashi'
'Cao, Dennis'
'Wu, Yilei'
'Liu, Wei-Guang'
'Dyar, Scott M.'
'Barin, Gokhan'
'Sarjeant, Amy A.'
'Stern, Charlotte L.'
'Carmieli, Raanan'
'Wang, Cheng'
'Wasielewski, Michael R.'
'Goddard, 3rd, William A'
'Stoddart, J. Fraser'

_publ_section_title
;
 Mechanical bonds and topological effects in radical dimer stabilization.
;
_journal_issue 31
_journal_name_full 'Journal of the American Chemical Society'
_journal_page_first 11011
_journal_page_last 11026
_journal_paper_doi 10.1021/ja504662a
_journal_volume 136
_journal_year 2014
_chemical_formula_moiety 'C46 H52 N12 Pd2, 2(C34 H44 O10 S4), 8(F6 P)'
_chemical_formula_sum 'C114 H140 F48 N12 O20 P8 Pd2 S8'
_chemical_formula_weight 3627.41
_space_group_crystal_system monoclinic
_space_group_IT_number 15
_space_group_name_Hall '-C 2yc'
_space_group_name_H-M_alt 'C 1 2/c 1'
_symmetry_space_group_name_Hall '-C 2yc'
_symmetry_space_group_name_H-M 'C 1 2/c 1'
_atom_sites_solution_hydrogens geom
_atom_sites_solution_primary direct
_audit_creation_date 2012-11-09
_audit_creation_method
;
  Olex2 1.2
  (compiled Nov  5 2012 18:25:38, GUI svn.r4372)
;
_cell_angle_alpha 90
_cell_angle_beta 100.002(4)
_cell_angle_gamma 90
_cell_formula_units_Z 4
_cell_length_a 35.8988(19)
_cell_length_b 12.3423(6)
_cell_length_c 39.878(2)
_cell_measurement_reflns_used 9622
_cell_measurement_temperature 100(2)
_cell_measurement_theta_max 54.20
_cell_measurement_theta_min 2.25
_cell_volume 17400.4(15)
_computing_cell_refinement 'SAINT V7.23A (Bruker, 2005)'
_computing_data_collection 'APEX2 V2.1-4 (Bruker, 2007)'
_computing_data_reduction 'Bruker SAINT'
_computing_molecular_graphics
;
O. V. Dolomanov, L. J. Bourhis, R. J. Gildea, J. A. K. Howard and H. Puschmann,
OLEX2: a complete structure solution, refinement and analysis program.
J. Appl. Cryst. (2009). 42, 339-341.
;
_computing_publication_material
;
O. V. Dolomanov, L. J. Bourhis, R. J. Gildea, J. A. K. Howard and H. Puschmann,
OLEX2: a complete structure solution, refinement and analysis program.
J. Appl. Cryst. (2009). 42, 339-341.
;
_computing_structure_refinement
;
SHELXL, G.M. Sheldrick, Acta Cryst.
(2008). A64, 112-122
;
_computing_structure_solution
;
XS, G.M. Sheldrick, Acta Cryst.
(2008). A64, 112-122
;
_diffrn_ambient_temperature 99.99
_diffrn_detector_area_resol_mean 8
_diffrn_measured_fraction_theta_full 0.523
_diffrn_measured_fraction_theta_max 0.903
_diffrn_measurement_device_type 'Bruker Kappa APEX CCD area detector'
_diffrn_measurement_method '\w and \f scans'
_diffrn_radiation_monochromator 'MX optics'
_diffrn_radiation_type CuK\a
_diffrn_radiation_wavelength 1.54178
_diffrn_reflns_av_R_equivalents 0.0623
_diffrn_reflns_av_unetI/netI 0.0725
_diffrn_reflns_Laue_measured_fraction_full 0.523
_diffrn_reflns_Laue_measured_fraction_max 0.903
_diffrn_reflns_limit_h_max 35
_diffrn_reflns_limit_h_min -34
_diffrn_reflns_limit_k_max 12
_diffrn_reflns_limit_k_min -7
_diffrn_reflns_limit_l_max 39
_diffrn_reflns_limit_l_min -39
_diffrn_reflns_number 24963
_diffrn_reflns_point_group_measured_fraction_full 0.523
_diffrn_reflns_point_group_measured_fraction_max 0.903
_diffrn_reflns_theta_full 67.679
_diffrn_reflns_theta_max 50.43
_diffrn_reflns_theta_min 2.25
_diffrn_source microsource
_diffrn_standards_number 0
_exptl_absorpt_coefficient_mu 4.221
_exptl_absorpt_correction_T_max 0.7507
_exptl_absorpt_correction_T_min 0.5597
_exptl_absorpt_correction_type multi-scan
_exptl_absorpt_process_details
;
SADABS-2008/1 (Bruker,2008) was used for absorption correction.
wR2(int) was 0.1071 before and 0.0590 after correction.
The Ratio of minimum to maximum transmission is 0.7456.
The \l/2 correction factor is 0.0015.
;
_exptl_crystal_colour green
_exptl_crystal_colour_primary green
_exptl_crystal_density_diffrn 1.385
_exptl_crystal_description plate
_exptl_crystal_F_000 7360
_exptl_crystal_size_max 0.258
_exptl_crystal_size_mid 0.109
_exptl_crystal_size_min 0.011
_refine_diff_density_max 3.266
_refine_diff_density_min -1.336
_refine_diff_density_rms 0.171
_refine_ls_extinction_method none
_refine_ls_goodness_of_fit_ref 1.541
_refine_ls_hydrogen_treatment constr
_refine_ls_matrix_type full
_refine_ls_number_parameters 1103
_refine_ls_number_reflns 8228
_refine_ls_number_restraints 1690
_refine_ls_restrained_S_all 1.499
_refine_ls_R_factor_all 0.1534
_refine_ls_R_factor_gt 0.1249
_refine_ls_shift/su_max 0.000
_refine_ls_shift/su_mean 0.000
_refine_ls_structure_factor_coef Fsqd
_refine_ls_weighting_details
;
 w=1/[\s^2^(Fo^2^)+(0.2000P)^2^]
 where P=(Fo^2^+2Fc^2^)/3
;
_refine_ls_weighting_scheme calc
_refine_ls_wR_factor_gt 0.3567
_refine_ls_wR_factor_ref 0.3771
_reflns_Friedel_coverage 0.000
_reflns_number_gt 5958
_reflns_number_total 8228
_reflns_threshold_expression 'I > 2\s(I)'
_cod_data_source_file ja504662a_si_005.cif
_cod_data_source_block n2246
_cod_depositor_comments 'Adding full bibliography for 4122349--4122355.cif.'
_cod_original_cell_volume 17400.5(16)
_cod_database_code 4122353
_olex2_refinement_description
;
1. Fixed Uiso
 At 1.2 times of:
  {H1A,H1B} of N1, {H2A,H2B} of N2, {H53A,H53B} of C53, {H54A,H54B} of C54,
  {H56A,H56B} of C56, {H55A,H55B} of C55, {H57A,H57B} of C57, H42 of C42, {H52A,
  H52B} of C52, {H50A,H50B} of C50, H45 of C45, H47 of C47, H46 of C46, {H49A,
  H49B} of C49, {H51A,H51B} of C51, {H32A,H32B} of C32, H28 of C28, H40 of C40,
  H25 of C25, {H37A,H37B} of C37, {H35A,H35B} of C35, {H33A,H33B} of C33, {H34A,
  H34B} of C34, {H38A,H38B} of C38, {H31A,H31B} of C31, {H30A,H30B} of C30, H41
  of C41, {H36A,H36B} of C36, H20 of C20, H23 of C23, H22 of C22, H15 of C15,
  H9 of C9, H21 of C21, H17 of C17, {H13A,H13B} of C13, H10 of C10, H7 of C7,
  H6 of C6, H12 of C12, H11 of C11, {H2C,H2D} of C2, H4 of C4, H3 of C3, H18 of
  C18, H14 of C14, {H2AA,H2AB} of C2A, {H1C,H1D} of C1, {H1AA,H1AB} of C1A
2. Restrained distances
 P5-F27 = P5-F30 = P5-F29 = P5-F25 = P5-F28 = P5A-F27A = P5A-F30A = P5A-F26A =
 P5A-F29A = P5A-F28A = P5A-F25A
 1.6 with sigma of 0.01
 P5-F25 ~ P5-F28 ~ P5-F27 ~ P5-F30 ~ P5-F29 ~ P2-F11 ~ P2-F12 ~ P2-F7 ~ P2-F9
 ~ P2-F10 ~ P2-F8 ~ P1-F6 ~ P1-F1 ~ P1-F4 ~ P1-F3 ~ P1-F2 ~ P1-F5 ~ P3-F18 ~ P3-
 F13 ~ P3-F15 ~ P3-F16 ~ P3-F14 ~ P3-F17 ~ P4-F19 ~ P4-F24 ~ P4-F20 ~ P4-F22 ~
 P4-F23 ~ P5A-F27A ~ P5A-F30A ~ P5A-F26A ~ P5A-F29A ~ P5A-F28A ~ P5A-F25A
 with sigma of 0.02
 F25-F28 ~ F27-F30 ~ F30-F27 ~ F28-F25 ~ F29-F28 ~ F27-F30 ~ F25A-F28A ~ F27A-
 F30A ~ F30A-F27A ~ F28A-F25A ~ F29A-F28A ~ F27A-F30A ~ F30A-F26A ~ F28A-F27A ~
 F25A-F29A
 with sigma of 0.01
 F26-F25 ~ F28-F30 ~ F27-F29 ~ F26A-F25A ~ F28A-F30A ~ F27A-F29A
 with sigma of 0.02
3. Uiso/Uaniso restraints and constraints
F28 ~ F25 ~ F26 ~ F27 ~ F29 ~ F30 ~ F26A ~ F25A ~ F27A ~ F28A ~ F29A ~ F30A: within 1.7A with sigma of 0.01 and sigma for terminal atoms of 0.02
4. Same fragment restrains
{P5, F25, F26, F27, F28, F29, F30}
as
{P5A, F25A, F26A, F27A, F28A, F29A, F30A}
5. Others
 1*[Sof(P5A)+Sof(F25A)+Sof(F26A)+Sof(F27A)+Sof(F28A)+Sof(F29A)+Sof(F30A)]+1*
 [Sof(P5)+Sof(F25)+Sof(F26)+Sof(F27)+Sof(F28)+Sof(F29)+Sof(F30)]+1*[Sof(P4)+
 Sof(F19)+Sof(F20)+Sof(F21)+Sof(F22)+Sof(F23)+Sof(F24)]=1 with esd of 0.0001
 Sof(P4)=Sof(F19)=Sof(F20)=Sof(F21)=Sof(F22)=Sof(F23)=Sof(F24)
 Sof(C1)=Sof(H1C)=Sof(H1D)=1-Sof(H1C)=1-Sof(H1C)=1-Sof(H1C)=Sof(C2)=Sof(H2C)=
 Sof(H2D)=1-Sof(H1C)=1-Sof(H1C)=1-Sof(H1C)
 Sof(P5)=Sof(F25)=Sof(F26)=Sof(F27)=Sof(F28)=Sof(F29)=Sof(F30)
 Sof(P5A)=Sof(F25A)=Sof(F26A)=Sof(F27A)=Sof(F28A)=Sof(F29A)=Sof(F30A)
6.a Secondary CH2 refined with riding coordinates:
 N1(H1A,H1B), N2(H2A,H2B), C1(H1C,H1D), C1A(H1AA,H1AB), C2(H2C,H2D), C2A(H2AA,
 H2AB), C13(H13A,H13B), C30(H30A,H30B), C31(H31A,H31B), C32(H32A,H32B),
 C33(H33A,H33B), C34(H34A,H34B), C35(H35A,H35B), C36(H36A,H36B), C37(H37A,H37B),
  C38(H38A,H38B), C49(H49A,H49B), C50(H50A,H50B), C51(H51A,H51B), C52(H52A,
 H52B), C53(H53A,H53B), C54(H54A,H54B), C55(H55A,H55B), C56(H56A,H56B),
 C57(H57A,H57B)
6.b Aromatic/amide H refined with riding coordinates:
 C3(H3), C4(H4), C6(H6), C7(H7), C9(H9), C10(H10), C11(H11), C12(H12),
 C14(H14), C15(H15), C17(H17), C18(H18), C20(H20), C21(H21), C22(H22), C23(H23),
  C25(H25), C28(H28), C40(H40), C41(H41), C42(H42), C45(H45), C46(H46), C47(H47)
;
_smtbx_masks_special_details
;
The solvent masking procedure as implemented in Olex2 was used to remove the
electronic contribution of solvent molecules from the refinement.  As the exact
solvent content is not known, only the atoms used in the refinement model are
reported in the formula here.


Total solvent accessible volume / cell = 2735.0 Ang^3^ [15.7%]
Total electron count / cell = 616.5
;
_shelx_estimated_absorpt_t_max 0.955
_shelx_estimated_absorpt_t_min 0.409
_shelx_space_group_comment
;
The symmetry employed for this shelxl refinement is uniquely defined
by the following loop, which should always be used as a source of
symmetry information in preference to the above space-group names.
They are only intended as comments.
;
_shelxl_version_number 2012-6

loop_
_space_group_symop_operation_xyz
'x, y, z'
'-x, y, -z+1/2'
'x+1/2, y+1/2, z'
'-x+1/2, y+1/2, -z+1/2'
'-x, -y, -z'
'x, -y, z-1/2'
'-x+1/2, -y+1/2, -z'
'x+1/2, -y+1/2, z-1/2'

loop_
_atom_site_label
_atom_site_type_symbol
_atom_site_fract_x
_atom_site_fract_y
_atom_site_fract_z
_atom_site_U_iso_or_equiv
_atom_site_adp_type
_atom_site_occupancy
_atom_site_site_symmetry_order
_atom_site_calc_flag
_atom_site_refinement_flags_posn
_atom_site_refinement_flags_adp
_atom_site_refinement_flags_occupancy
_atom_site_disorder_assembly
_atom_site_disorder_group
Pd1 Pd 0.05097(4) 0.48700(10) 0.91316(4) 0.0606(6) Uani 1 1 d . U . C .
N1 N 0.0227(4) 0.4382(11) 0.8670(4) 0.075(4) Uani 1 1 d . U . . .
H1A H 0.0164 0.4971 0.8530 0.090 Uiso 1 1 calc R U . A 1
H1B H 0.0376 0.3926 0.8567 0.090 Uiso 1 1 calc R U . A 1
N2 N 0.0025(4) 0.4527(16) 0.9281(4) 0.096(5) Uani 1 1 d . U . . .
H2A H 0.0050 0.3894 0.9405 0.115 Uiso 1 1 calc R U . B 1
H2B H -0.0033 0.5071 0.9421 0.115 Uiso 1 1 calc R U . B 1
N3 N 0.0978(4) 0.5231(9) 0.8949(3) 0.048(3) Uani 1 1 d . U . . .
N4 N 0.2717(4) 0.6946(9) 0.8550(3) 0.040(3) Uani 1 1 d . U . C .
N5 N 0.3288(4) 0.7781(9) 0.8818(3) 0.046(3) Uani 1 1 d . U . C .
N6 N 0.4218(4) 0.9650(10) 1.0401(3) 0.052(3) Uani 1 1 d . U . . .
C1 C -0.0140(9) 0.377(4) 0.8731(11) 0.084(10) Uani 0.69(7) 1 d . U P C 1
H1C H -0.0315 0.3676 0.8512 0.100 Uiso 0.69(7) 1 calc R U P C 1
H1D H -0.0073 0.3048 0.8830 0.100 Uiso 0.69(7) 1 calc R U P C 1
C1A C -0.0184(19) 0.437(8) 0.860(2) 0.073(13) Uani 0.31(7) 1 d . U P C 2
H1AA H -0.0291 0.3836 0.8429 0.087 Uiso 0.31(7) 1 calc R U P C 2
H1AB H -0.0294 0.5099 0.8544 0.087 Uiso 0.31(7) 1 calc R U P C 2
C2 C -0.0318(11) 0.440(5) 0.8959(13) 0.109(11) Uani 0.69(7) 1 d . U P C 1
H2C H -0.0537 0.4010 0.9023 0.131 Uiso 0.69(7) 1 calc R U P C 1
H2D H -0.0403 0.5110 0.8859 0.131 Uiso 0.69(7) 1 calc R U P C 1
C2A C -0.023(2) 0.393(7) 0.906(2) 0.079(15) Uani 0.31(7) 1 d . U P C 2
H2AA H -0.0487 0.4062 0.9100 0.094 Uiso 0.31(7) 1 calc R U P C 2
H2AB H -0.0170 0.3152 0.9090 0.094 Uiso 0.31(7) 1 calc R U P C 2
C3 C 0.0995(5) 0.6033(12) 0.8735(4) 0.047(3) Uani 1 1 d . U . C .
H3 H 0.0765 0.6387 0.8642 0.057 Uiso 1 1 calc R U . . .
C4 C 0.1322(4) 0.6401(11) 0.8634(4) 0.044(3) Uani 1 1 d . U . . .
H4 H 0.1318 0.7007 0.8486 0.053 Uiso 1 1 calc R U . C .
C5 C 0.1663(4) 0.5848(10) 0.8757(3) 0.039(3) Uani 1 1 d . U . C .
C6 C 0.1648(5) 0.4963(11) 0.8977(3) 0.042(3) Uani 1 1 d . U . . .
H6 H 0.1868 0.4551 0.9059 0.050 Uiso 1 1 calc R U . C .
C7 C 0.1307(4) 0.4705(11) 0.9069(4) 0.042(3) Uani 1 1 d . U . C .
H7 H 0.1302 0.4129 0.9226 0.050 Uiso 1 1 calc R U . . .
C8 C 0.2043(4) 0.6201(10) 0.8678(3) 0.036(3) Uani 1 1 d . U . . .
C9 C 0.2069(5) 0.7250(11) 0.8556(3) 0.041(3) Uani 1 1 d . U . C .
H9 H 0.1856 0.7717 0.8516 0.049 Uiso 1 1 calc R U . . .
C10 C 0.2420(5) 0.7582(12) 0.8497(3) 0.042(3) Uani 1 1 d . U . . .
H10 H 0.2447 0.8296 0.8416 0.051 Uiso 1 1 calc R U . C .
C11 C 0.2679(4) 0.5918(11) 0.8652(3) 0.038(3) Uani 1 1 d . U . . .
H11 H 0.2890 0.5444 0.8675 0.046 Uiso 1 1 calc R U . C .
C12 C 0.2342(4) 0.5538(11) 0.8725(3) 0.039(3) Uani 1 1 d . U . C .
H12 H 0.2322 0.4822 0.8808 0.047 Uiso 1 1 calc R U . . .
C13 C 0.3097(5) 0.7373(12) 0.8498(4) 0.050(3) Uani 1 1 d . U . . .
H13A H 0.3246 0.6785 0.8417 0.060 Uiso 1 1 calc R U . C .
H13B H 0.3063 0.7958 0.8326 0.060 Uiso 1 1 calc R U . . .
C14 C 0.3553(5) 0.7223(12) 0.9006(4) 0.048(4) Uani 1 1 d . U . . .
H14 H 0.3615 0.6531 0.8927 0.058 Uiso 1 1 calc R U . C .
C15 C 0.3741(5) 0.7567(12) 0.9301(4) 0.062(5) Uani 1 1 d . U . C .
H15 H 0.3942 0.7151 0.9425 0.075 Uiso 1 1 calc R U . . .
C16 C 0.3634(4) 0.8589(11) 0.9432(4) 0.042(3) Uani 1 1 d . U . . .
C17 C 0.3366(4) 0.9152(11) 0.9235(4) 0.046(4) Uani 1 1 d . U . C .
H17 H 0.3300 0.9846 0.9309 0.055 Uiso 1 1 calc R U . . .
C18 C 0.3180(5) 0.8768(11) 0.8928(4) 0.047(4) Uani 1 1 d . U . . .
H18 H 0.2982 0.9172 0.8796 0.057 Uiso 1 1 calc R U . C .
C19 C 0.3848(4) 0.8997(10) 0.9773(4) 0.044(3) Uani 1 1 d . U . C .
C20 C 0.3970(5) 0.8241(12) 1.0025(4) 0.051(4) Uani 1 1 d . U . . .
H20 H 0.3929 0.7489 0.9983 0.062 Uiso 1 1 calc R U . C .
C21 C 0.4153(5) 0.8610(12) 1.0340(4) 0.066(5) Uani 1 1 d . U . C .
H21 H 0.4235 0.8100 1.0516 0.079 Uiso 1 1 calc R U . . .
C22 C 0.4094(5) 1.0336(13) 1.0173(4) 0.059(4) Uani 1 1 d . U . C .
H22 H 0.4125 1.1084 1.0227 0.071 Uiso 1 1 calc R U . . .
C23 C 0.3909(5) 1.0046(11) 0.9840(4) 0.056(4) Uani 1 1 d . U . . .
H23 H 0.3832 1.0582 0.9671 0.067 Uiso 1 1 calc R U . C .
S1 S 0.19988(12) 0.6006(3) 0.97791(9) 0.0468(11) Uani 1 1 d . U . . .
S2 S 0.27255(12) 0.6622(3) 0.95931(9) 0.0449(11) Uani 1 1 d . U . . .
S3 S 0.16126(12) 0.8193(3) 0.94515(9) 0.0475(11) Uani 1 1 d . U . . .
S4 S 0.23461(11) 0.8943(3) 0.92944(9) 0.0410(10) Uani 1 1 d . U . . .
O1 O 0.2934(3) 0.6094(7) 0.7794(2) 0.048(2) Uani 1 1 d . U . . .
O2 O 0.3611(3) 0.7300(7) 0.7992(2) 0.049(3) Uani 1 1 d . U . . .
O3 O 0.3538(3) 0.9311(7) 0.8316(2) 0.051(3) Uani 1 1 d . U . . .
O4 O 0.2745(3) 0.9786(7) 0.8133(3) 0.050(3) Uani 1 1 d . U . . .
O5 O 0.2179(3) 0.9956(7) 0.8560(2) 0.047(3) Uani 1 1 d . U . . .
O6 O 0.1332(3) 0.4961(7) 0.7844(2) 0.048(2) Uani 1 1 d . U . . .
O7 O 0.0740(3) 0.3945(8) 0.8165(3) 0.060(3) Uani 1 1 d . U . . .
O8 O 0.0856(3) 0.2611(7) 0.8757(3) 0.054(3) Uani 1 1 d . U . . .
O9 O 0.1153(3) 0.2510(8) 0.9478(3) 0.061(3) Uani 1 1 d . U . . .
O10 O 0.1889(3) 0.3461(8) 0.9632(2) 0.053(3) Uani 1 1 d . U . . .
C24 C 0.2312(5) 0.4956(11) 0.9751(4) 0.046(3) Uani 1 1 d . U . . .
C25 C 0.2633(5) 0.5275(12) 0.9668(3) 0.046(3) Uani 1 1 d . U . . .
H25 H 0.2821 0.4749 0.9648 0.056 Uiso 1 1 calc R U . . .
C26 C 0.2266(4) 0.6968(11) 0.9596(3) 0.042(3) Uani 1 1 d . U . . .
C27 C 0.2095(4) 0.7950(11) 0.9466(3) 0.037(3) Uani 1 1 d . U . . .
C28 C 0.1605(4) 0.9156(10) 0.9125(4) 0.041(3) Uani 1 1 d . U . . .
H28 H 0.1371 0.9417 0.9004 0.049 Uiso 1 1 calc R U . . .
C29 C 0.1924(4) 0.9509(11) 0.9051(3) 0.040(3) Uani 1 1 d . U . . .
C30 C 0.1963(5) 1.0393(12) 0.8797(4) 0.053(4) Uani 1 1 d . U . . .
H30A H 0.1711 1.0623 0.8677 0.064 Uiso 1 1 calc R U . . .
H30B H 0.2093 1.1029 0.8915 0.064 Uiso 1 1 calc R U . . .
C31 C 0.2205(5) 1.0747(11) 0.8302(4) 0.048(4) Uani 1 1 d . U . . .
H31A H 0.2368 1.1357 0.8398 0.057 Uiso 1 1 calc R U . . .
H31B H 0.1951 1.1035 0.8207 0.057 Uiso 1 1 calc R U . . .
C32 C 0.2374(5) 1.0182(12) 0.8025(4) 0.049(3) Uani 1 1 d . U . . .
H32A H 0.2208 0.9569 0.7936 0.059 Uiso 1 1 calc R U . . .
H32B H 0.2376 1.0697 0.7835 0.059 Uiso 1 1 calc R U . . .
C33 C 0.3028(5) 1.0579(13) 0.8163(4) 0.056(4) Uani 1 1 d . U . . .
H33A H 0.3083 1.0846 0.8400 0.067 Uiso 1 1 calc R U . . .
H33B H 0.2939 1.1200 0.8012 0.067 Uiso 1 1 calc R U . . .
C34 C 0.3377(5) 1.0115(13) 0.8066(4) 0.058(4) Uani 1 1 d . U . . .
H34A H 0.3316 0.9774 0.7838 0.070 Uiso 1 1 calc R U . . .
H34B H 0.3564 1.0699 0.8055 0.070 Uiso 1 1 calc R U . . .
C35 C 0.3880(5) 0.8887(13) 0.8254(4) 0.062(4) Uani 1 1 d . U . . .
H35A H 0.3995 0.8448 0.8453 0.074 Uiso 1 1 calc R U . . .
H35B H 0.4055 0.9495 0.8232 0.074 Uiso 1 1 calc R U . . .
C36 C 0.3846(5) 0.8221(12) 0.7950(4) 0.056(4) Uani 1 1 d . U . . .
H36A H 0.3731 0.8646 0.7748 0.067 Uiso 1 1 calc R U . . .
H36B H 0.4099 0.7974 0.7916 0.067 Uiso 1 1 calc R U . . .
C37 C 0.3557(5) 0.6558(12) 0.7711(4) 0.051(4) Uani 1 1 d . U . . .
H37A H 0.3803 0.6257 0.7678 0.061 Uiso 1 1 calc R U . . .
H37B H 0.3443 0.6941 0.7500 0.061 Uiso 1 1 calc R U . . .
C38 C 0.3308(5) 0.5682(12) 0.7781(4) 0.051(4) Uani 1 1 d . U . . .
H38A H 0.3292 0.5124 0.7601 0.062 Uiso 1 1 calc R U . . .
H38B H 0.3413 0.5338 0.8002 0.062 Uiso 1 1 calc R U . . .
C39 C 0.2648(5) 0.5406(10) 0.7850(3) 0.038(3) Uani 1 1 d . U . . .
C40 C 0.2706(5) 0.4318(10) 0.7949(3) 0.044(3) Uani 1 1 d . U . . .
H40 H 0.2953 0.4012 0.7979 0.053 Uiso 1 1 calc R U . . .
C41 C 0.2417(5) 0.3727(11) 0.8002(4) 0.048(4) Uani 1 1 d . U . . .
H41 H 0.2462 0.2995 0.8071 0.058 Uiso 1 1 calc R U . . .
C42 C 0.2056(5) 0.4107(11) 0.7962(3) 0.046(3) Uani 1 1 d . U . . .
H42 H 0.1856 0.3655 0.8005 0.055 Uiso 1 1 calc R U . . .
C43 C 0.1987(5) 0.5207(11) 0.7855(3) 0.043(3) Uani 1 1 d . U . . .
C44 C 0.2290(5) 0.5857(10) 0.7798(3) 0.039(3) Uani 1 1 d . U . . .
C45 C 0.2224(5) 0.6960(10) 0.7690(3) 0.039(3) Uani 1 1 d . U . . .
H45 H 0.2426 0.7408 0.7648 0.047 Uiso 1 1 calc R U . . .
C46 C 0.1863(5) 0.7348(12) 0.7649(3) 0.047(3) Uani 1 1 d . U . . .
H46 H 0.1820 0.8084 0.7583 0.057 Uiso 1 1 calc R U . . .
C47 C 0.1560(5) 0.6725(11) 0.7697(4) 0.051(4) Uani 1 1 d . U . . .
H47 H 0.1312 0.7020 0.7657 0.062 Uiso 1 1 calc R U . . .
C48 C 0.1620(5) 0.5665(12) 0.7804(4) 0.049(3) Uani 1 1 d . U . . .
C49 C 0.0955(5) 0.5376(14) 0.7797(5) 0.062(4) Uani 1 1 d . U . . .
H49A H 0.0890 0.5730 0.7572 0.074 Uiso 1 1 calc R U . . .
H49B H 0.0931 0.5916 0.7976 0.074 Uiso 1 1 calc R U . . .
C50 C 0.0700(5) 0.4435(15) 0.7820(4) 0.068(4) Uani 1 1 d . U . . .
H50A H 0.0434 0.4675 0.7749 0.081 Uiso 1 1 calc R U . . .
H50B H 0.0751 0.3871 0.7657 0.081 Uiso 1 1 calc R U . . .
C51 C 0.1021(5) 0.3190(13) 0.8230(4) 0.065(4) Uani 1 1 d . U . . .
H51A H 0.1253 0.3529 0.8358 0.078 Uiso 1 1 calc R U . . .
H51B H 0.1080 0.2909 0.8012 0.078 Uiso 1 1 calc R U . . .
C52 C 0.0906(6) 0.2322(13) 0.8423(4) 0.066(5) Uani 1 1 d . U . . .
H52A H 0.0665 0.2026 0.8299 0.079 Uiso 1 1 calc R U . . .
H52B H 0.1098 0.1739 0.8439 0.079 Uiso 1 1 calc R U . . .
C53 C 0.0806(5) 0.1666(12) 0.8952(4) 0.058(4) Uani 1 1 d . U . . .
H53A H 0.1006 0.1130 0.8932 0.069 Uiso 1 1 calc R U . . .
H53B H 0.0558 0.1330 0.8864 0.069 Uiso 1 1 calc R U . . .
C54 C 0.0825(5) 0.1977(16) 0.9311(4) 0.073(4) Uani 1 1 d . U . . .
H54A H 0.0606 0.2451 0.9325 0.087 Uiso 1 1 calc R U . . .
H54B H 0.0793 0.1311 0.9442 0.087 Uiso 1 1 calc R U . . .
C55 C 0.1479(5) 0.1875(13) 0.9462(4) 0.064(4) Uani 1 1 d . U . . .
H55A H 0.1540 0.1889 0.9229 0.076 Uiso 1 1 calc R U . . .
H55B H 0.1439 0.1115 0.9525 0.076 Uiso 1 1 calc R U . . .
C56 C 0.1802(5) 0.2402(12) 0.9720(4) 0.064(4) Uani 1 1 d . U . . .
H56A H 0.1727 0.2412 0.9947 0.077 Uiso 1 1 calc R U . . .
H56B H 0.2032 0.1948 0.9735 0.077 Uiso 1 1 calc R U . . .
C57 C 0.2229(5) 0.3863(11) 0.9857(4) 0.047(3) Uani 1 1 d . U . . .
H57A H 0.2185 0.3874 1.0096 0.057 Uiso 1 1 calc R U . . .
H57B H 0.2445 0.3378 0.9844 0.057 Uiso 1 1 calc R U . . .
P1 P 0.10369(13) 0.9357(3) 0.80049(10) 0.0539(12) Uani 1 1 d D U . . .
F1 F 0.0619(3) 0.9801(8) 0.7892(3) 0.088(3) Uani 1 1 d D U . . .
F2 F 0.1451(3) 0.8887(7) 0.8130(3) 0.076(3) Uani 1 1 d D U . . .
F3 F 0.1010(3) 0.9631(6) 0.83912(19) 0.066(2) Uani 1 1 d D U . . .
F4 F 0.0867(3) 0.8174(6) 0.8038(3) 0.073(3) Uani 1 1 d D U . . .
F5 F 0.1068(3) 0.9070(7) 0.7618(2) 0.077(3) Uani 1 1 d D U . . .
F6 F 0.1211(3) 1.0522(6) 0.7971(2) 0.069(2) Uani 1 1 d D U . . .
P2 P 0.29422(15) 0.2455(3) 0.90933(11) 0.0658(14) Uani 1 1 d D U . . .
F7 F 0.2561(3) 0.2854(8) 0.8877(3) 0.114(4) Uani 1 1 d D U . . .
F8 F 0.3322(4) 0.2077(10) 0.9316(4) 0.143(4) Uani 1 1 d D U . . .
F9 F 0.2736(4) 0.2382(10) 0.9406(3) 0.115(4) Uani 1 1 d D U . . .
F10 F 0.2831(3) 0.1223(6) 0.8995(2) 0.072(3) Uani 1 1 d D U . . .
F11 F 0.3150(5) 0.2528(10) 0.8784(4) 0.150(5) Uani 1 1 d D U . . .
F12 F 0.3062(3) 0.3684(7) 0.9173(3) 0.107(3) Uani 1 1 d D U . . .
P3 P 0.0264(4) 0.6388(8) 0.6896(3) 0.188(4) Uani 1 1 d D U . . .
F13 F 0.0265(7) 0.6343(18) 0.6494(4) 0.223(7) Uani 1 1 d D U . . .
F14 F 0.0284(7) 0.647(2) 0.7293(4) 0.224(7) Uani 1 1 d D U . . .
F15 F -0.0180(5) 0.6359(17) 0.6840(5) 0.199(6) Uani 1 1 d D U . . .
F16 F 0.0291(8) 0.5116(12) 0.6926(6) 0.213(7) Uani 1 1 d D U . . .
F17 F 0.0724(5) 0.6384(19) 0.6957(6) 0.223(7) Uani 1 1 d D U . . .
F18 F 0.0230(8) 0.7665(12) 0.6907(7) 0.236(7) Uani 1 1 d D U . . .
P4 P -0.0149(4) 0.7159(8) 0.9766(4) 0.104(4) Uani 0.455(3) 1 d D U P D 1
F19 F -0.0549(6) 0.683(2) 0.9552(6) 0.122(6) Uani 0.455(3) 1 d D U P D 1
F20 F 0.0248(6) 0.755(2) 0.9964(7) 0.128(6) Uani 0.455(3) 1 d D U P D 1
F21 F -0.0315(8) 0.7335(18) 1.0141(9) 0.118(6) Uani 0.455(3) 1 d . U P D 1
F22 F -0.0210(8) 0.8382(13) 0.9649(9) 0.125(6) Uani 0.455(3) 1 d D U P D 1
F23 F 0.0032(7) 0.6935(16) 0.9434(6) 0.107(6) Uani 0.455(3) 1 d D U P D 1
F24 F -0.0088(7) 0.5948(12) 0.9882(7) 0.101(6) Uani 0.455(3) 1 d D U P D 1
P5 P 0.4414(9) 0.568(2) 0.8721(11) 0.180(10) Uani 0.212(3) 1 d D U P E 2
F25 F 0.4287(15) 0.692(2) 0.8700(16) 0.168(10) Uani 0.212(3) 1 d D U P E 2
F26 F 0.4567(17) 0.449(3) 0.8826(18) 0.185(11) Uani 0.212(3) 1 d D U P E 2
F27 F 0.4417(14) 0.587(4) 0.9117(11) 0.177(9) Uani 0.212(3) 1 d D U P E 2
F28 F 0.3975(10) 0.539(4) 0.8679(16) 0.185(12) Uani 0.212(3) 1 d D U P E 2
F29 F 0.4359(16) 0.569(4) 0.8316(11) 0.193(12) Uani 0.212(3) 1 d D U P E 2
F30 F 0.4842(11) 0.608(5) 0.8787(18) 0.177(10) Uani 0.212(3) 1 d D U P E 2
P5A P 0.4602(6) 0.588(2) 0.9048(6) 0.184(8) Uani 0.332(3) 1 d D U P F 3
F25A F 0.4288(9) 0.658(2) 0.8807(9) 0.168(9) Uani 0.332(3) 1 d D U P F 3
F26A F 0.4865(12) 0.520(3) 0.9338(10) 0.202(11) Uani 0.332(3) 1 d D U P F 3
F27A F 0.4264(9) 0.572(3) 0.9254(10) 0.183(9) Uani 0.332(3) 1 d D U P F 3
F28A F 0.4443(10) 0.485(2) 0.8826(9) 0.191(10) Uani 0.332(3) 1 d D U P F 3
F29A F 0.4868(10) 0.609(4) 0.8771(12) 0.178(9) Uani 0.332(3) 1 d D U P F 3
F30A F 0.4718(9) 0.692(2) 0.9276(12) 0.195(10) Uani 0.332(3) 1 d D U P F 3

loop_
_atom_site_aniso_label
_atom_site_aniso_U_11
_atom_site_aniso_U_22
_atom_site_aniso_U_33
_atom_site_aniso_U_23
_atom_site_aniso_U_13
_atom_site_aniso_U_12
Pd1 0.0461(11) 0.0514(9) 0.0808(11) -0.0267(7) 0.0016(7) 0.0048(6)
N1 0.061(7) 0.051(8) 0.106(8) -0.033(6) -0.005(6) 0.003(6)
N2 0.060(8) 0.121(12) 0.104(9) -0.040(8) 0.006(6) -0.016(8)
N3 0.048(6) 0.045(6) 0.047(6) -0.011(5) -0.007(5) 0.012(4)
N4 0.061(6) 0.039(5) 0.021(5) 0.002(4) 0.011(5) 0.005(4)
N5 0.055(7) 0.047(5) 0.039(5) -0.001(4) 0.016(4) 0.006(5)
N6 0.060(9) 0.040(5) 0.060(6) -0.006(4) 0.020(6) 0.015(6)
C1 0.060(11) 0.08(2) 0.096(14) -0.015(13) -0.019(9) -0.011(12)
C1A 0.063(10) 0.05(4) 0.102(13) -0.028(13) -0.007(8) -0.001(10)
C2 0.067(10) 0.13(3) 0.125(13) -0.038(14) -0.004(8) -0.011(10)
C2A 0.051(15) 0.07(3) 0.103(13) -0.017(14) -0.010(9) 0.007(19)
C3 0.045(7) 0.047(7) 0.044(7) -0.008(5) -0.010(6) 0.014(5)
C4 0.055(6) 0.025(6) 0.048(8) -0.013(5) -0.002(5) 0.012(5)
C5 0.052(6) 0.032(6) 0.033(7) -0.008(5) 0.004(5) 0.009(4)
C6 0.049(7) 0.041(6) 0.033(7) -0.002(5) -0.001(5) 0.012(5)
C7 0.051(6) 0.037(7) 0.034(7) -0.005(5) -0.002(5) 0.009(5)
C8 0.054(6) 0.035(5) 0.016(6) -0.004(5) 0.000(5) 0.008(4)
C9 0.061(7) 0.038(6) 0.023(7) -0.001(5) 0.006(6) 0.007(5)
C10 0.061(7) 0.041(6) 0.025(7) 0.004(5) 0.006(5) 0.005(5)
C11 0.049(7) 0.037(5) 0.024(7) 0.002(5) -0.002(5) 0.004(5)
C12 0.053(6) 0.036(6) 0.027(7) -0.002(5) 0.003(5) 0.005(5)
C13 0.063(7) 0.047(7) 0.042(6) 0.002(5) 0.013(5) 0.001(5)
C14 0.058(8) 0.041(7) 0.047(6) -0.007(5) 0.010(5) 0.008(6)
C15 0.082(10) 0.048(6) 0.052(7) -0.010(5) -0.002(7) 0.025(7)
C16 0.053(8) 0.030(6) 0.046(5) 0.001(4) 0.018(5) 0.004(5)
C17 0.059(8) 0.032(6) 0.048(6) 0.004(5) 0.012(5) 0.001(6)
C18 0.062(9) 0.039(6) 0.042(6) 0.004(5) 0.015(6) 0.008(6)
C19 0.053(9) 0.028(5) 0.053(5) 0.000(4) 0.013(5) 0.002(5)
C20 0.071(10) 0.034(6) 0.052(6) 0.000(4) 0.015(6) 0.009(6)
C21 0.100(13) 0.037(6) 0.055(7) 0.000(5) 0.001(7) 0.010(6)
C22 0.069(12) 0.031(6) 0.072(7) -0.004(5) -0.002(7) 0.004(6)
C23 0.068(11) 0.027(5) 0.070(7) -0.006(5) 0.007(7) 0.007(6)
S1 0.063(3) 0.042(2) 0.037(2) 0.0008(16) 0.011(2) 0.0090(19)
S2 0.054(3) 0.044(2) 0.036(2) -0.0032(16) 0.0074(19) 0.0112(19)
S3 0.053(3) 0.045(2) 0.048(2) 0.0056(17) 0.018(2) 0.0113(19)
S4 0.047(3) 0.041(2) 0.036(2) 0.0030(16) 0.0109(18) 0.0074(18)
O1 0.068(6) 0.029(4) 0.050(6) -0.005(4) 0.023(5) 0.007(4)
O2 0.052(7) 0.047(5) 0.050(5) -0.005(4) 0.013(5) 0.002(4)
O3 0.067(7) 0.045(5) 0.039(5) 0.006(4) 0.004(5) 0.002(5)
O4 0.064(6) 0.036(5) 0.056(6) 0.004(4) 0.028(5) 0.004(4)
O5 0.068(7) 0.036(5) 0.038(5) 0.005(4) 0.018(5) 0.009(5)
O6 0.061(6) 0.034(5) 0.047(6) -0.009(4) 0.004(5) 0.005(4)
O7 0.060(7) 0.052(5) 0.064(6) -0.012(4) 0.005(5) 0.012(5)
O8 0.059(8) 0.041(5) 0.062(5) -0.007(4) 0.008(5) -0.005(5)
O9 0.070(7) 0.047(6) 0.063(6) 0.009(5) 0.004(5) 0.009(5)
O10 0.055(6) 0.047(5) 0.053(6) 0.014(4) -0.003(5) 0.011(4)
C24 0.061(7) 0.037(5) 0.039(8) 0.002(5) 0.003(6) 0.010(4)
C25 0.065(7) 0.046(6) 0.027(7) -0.003(5) 0.001(6) 0.008(5)
C26 0.055(6) 0.042(5) 0.027(7) -0.003(4) 0.004(5) 0.003(4)
C27 0.046(6) 0.039(5) 0.027(6) -0.003(4) 0.011(5) 0.005(4)
C28 0.045(7) 0.035(6) 0.045(7) 0.003(5) 0.014(5) 0.019(5)
C29 0.047(6) 0.041(6) 0.035(6) 0.000(5) 0.011(5) 0.011(5)
C30 0.070(10) 0.041(6) 0.055(7) 0.010(5) 0.025(7) 0.019(6)
C31 0.063(10) 0.039(6) 0.046(6) 0.007(5) 0.021(6) 0.005(6)
C32 0.067(7) 0.041(8) 0.043(7) 0.004(5) 0.020(6) 0.004(6)
C33 0.066(7) 0.043(7) 0.062(10) 0.012(6) 0.017(6) 0.004(5)
C34 0.066(8) 0.057(8) 0.055(8) 0.018(7) 0.018(6) 0.010(6)
C35 0.067(8) 0.048(7) 0.068(8) 0.000(6) 0.007(6) -0.001(6)
C36 0.052(9) 0.054(6) 0.062(8) 0.003(6) 0.015(7) 0.001(6)
C37 0.056(8) 0.048(6) 0.051(7) -0.005(5) 0.020(6) 0.003(6)
C38 0.067(7) 0.046(7) 0.046(9) -0.010(6) 0.022(6) 0.001(5)
C39 0.068(6) 0.023(5) 0.027(7) -0.011(4) 0.018(5) 0.004(4)
C40 0.069(8) 0.027(5) 0.039(8) -0.003(5) 0.016(6) 0.002(5)
C41 0.071(8) 0.016(6) 0.061(9) -0.002(6) 0.020(7) 0.002(5)
C42 0.071(8) 0.031(5) 0.037(8) -0.003(5) 0.016(6) 0.005(5)
C43 0.067(6) 0.032(5) 0.031(7) 0.000(5) 0.012(5) 0.002(4)
C44 0.065(6) 0.029(5) 0.025(7) -0.005(4) 0.018(5) 0.006(4)
C45 0.070(8) 0.026(5) 0.026(7) -0.005(5) 0.019(6) 0.002(5)
C46 0.074(8) 0.036(6) 0.036(8) -0.008(5) 0.019(6) 0.008(5)
C47 0.073(8) 0.037(5) 0.046(8) -0.005(5) 0.015(6) 0.008(5)
C48 0.067(6) 0.037(5) 0.041(8) -0.009(5) 0.008(5) 0.005(4)
C49 0.057(7) 0.060(8) 0.067(10) 0.000(7) 0.005(6) 0.011(5)
C50 0.059(9) 0.073(8) 0.067(8) -0.004(6) 0.000(6) 0.001(7)
C51 0.071(10) 0.054(7) 0.068(8) -0.004(6) 0.008(7) 0.010(6)
C52 0.082(13) 0.051(7) 0.063(7) -0.009(5) 0.011(7) 0.007(7)
C53 0.059(11) 0.048(7) 0.064(6) 0.004(5) 0.007(6) 0.001(7)
C54 0.072(9) 0.078(10) 0.066(7) 0.001(6) 0.010(6) -0.001(7)
C55 0.070(8) 0.048(8) 0.071(10) 0.008(7) 0.007(6) 0.006(5)
C56 0.073(9) 0.045(6) 0.069(9) 0.014(6) 0.000(7) 0.005(6)
C57 0.059(8) 0.033(5) 0.048(8) 0.003(5) 0.003(6) 0.017(5)
P1 0.073(3) 0.040(2) 0.047(2) 0.0000(18) 0.007(2) 0.018(2)
F1 0.096(6) 0.076(6) 0.091(7) 0.000(5) 0.009(5) 0.036(5)
F2 0.077(5) 0.059(5) 0.087(6) -0.013(4) 0.004(4) 0.015(4)
F3 0.102(7) 0.040(4) 0.059(4) 0.007(3) 0.023(4) 0.002(4)
F4 0.079(6) 0.045(4) 0.092(6) -0.006(4) 0.007(5) 0.008(4)
F5 0.097(7) 0.068(5) 0.064(5) -0.007(4) 0.014(4) 0.019(5)
F6 0.103(7) 0.044(4) 0.066(5) -0.002(4) 0.033(5) 0.018(4)
P2 0.089(4) 0.056(3) 0.053(3) -0.016(2) 0.015(2) 0.004(2)
F7 0.140(7) 0.060(6) 0.127(8) 0.001(5) -0.015(6) 0.010(5)
F8 0.139(7) 0.086(7) 0.186(9) -0.054(6) -0.025(6) 0.017(6)
F9 0.154(9) 0.104(7) 0.091(6) 0.003(5) 0.037(6) 0.025(6)
F10 0.103(7) 0.048(4) 0.060(5) 0.001(4) 0.004(5) 0.007(4)
F11 0.227(11) 0.084(7) 0.166(8) -0.042(6) 0.109(8) -0.031(7)
F12 0.113(8) 0.066(5) 0.143(9) -0.038(5) 0.030(6) 0.010(5)
P3 0.228(9) 0.165(7) 0.153(6) -0.034(6) -0.019(7) 0.062(8)
F13 0.295(17) 0.190(13) 0.169(9) -0.027(8) -0.003(9) 0.026(12)
F14 0.252(16) 0.229(14) 0.173(9) -0.044(9) -0.013(9) 0.046(12)
F15 0.227(11) 0.178(12) 0.173(13) 0.001(10) -0.021(9) 0.049(9)
F16 0.282(16) 0.165(9) 0.176(13) -0.028(8) -0.011(12) 0.057(9)
F17 0.230(11) 0.199(14) 0.222(15) -0.022(12) -0.015(9) 0.063(10)
F18 0.264(16) 0.175(9) 0.245(15) -0.036(9) -0.020(12) 0.054(10)
P4 0.101(8) 0.050(5) 0.193(10) 0.009(6) 0.113(8) 0.019(5)
F19 0.118(10) 0.083(12) 0.190(13) 0.030(9) 0.103(9) 0.003(8)
F20 0.105(10) 0.095(12) 0.214(14) -0.010(9) 0.114(9) 0.017(8)
F21 0.119(14) 0.063(11) 0.204(12) -0.016(9) 0.116(11) 0.007(10)
F22 0.103(13) 0.058(7) 0.244(16) 0.014(8) 0.114(11) 0.018(7)
F23 0.116(13) 0.051(10) 0.184(12) 0.032(8) 0.106(10) 0.031(9)
F24 0.124(13) 0.060(7) 0.146(13) 0.001(7) 0.099(11) 0.015(7)
P5 0.138(15) 0.094(12) 0.34(2) 0.037(15) 0.122(15) 0.069(12)
F25 0.113(17) 0.096(13) 0.33(3) 0.037(15) 0.127(16) 0.065(12)
F26 0.139(19) 0.102(12) 0.35(3) 0.036(15) 0.128(17) 0.071(12)
F27 0.128(17) 0.101(14) 0.33(2) 0.039(14) 0.127(15) 0.072(13)
F28 0.141(16) 0.101(19) 0.34(3) 0.036(18) 0.122(16) 0.064(13)
F29 0.17(2) 0.10(2) 0.34(2) 0.036(16) 0.130(16) 0.071(17)
F30 0.132(15) 0.100(15) 0.33(3) 0.032(16) 0.132(15) 0.072(12)
P5A 0.129(15) 0.121(11) 0.34(2) 0.047(13) 0.131(13) 0.074(11)
F25A 0.114(14) 0.100(13) 0.32(2) 0.039(14) 0.133(14) 0.064(11)
F26A 0.144(19) 0.149(18) 0.34(2) 0.055(15) 0.129(15) 0.080(14)
F27A 0.134(16) 0.111(15) 0.34(2) 0.052(15) 0.133(14) 0.074(12)
F28A 0.139(18) 0.116(12) 0.35(2) 0.041(14) 0.127(15) 0.073(12)
F29A 0.126(15) 0.109(14) 0.33(2) 0.039(14) 0.130(14) 0.073(12)
F30A 0.149(19) 0.131(14) 0.33(3) 0.042(15) 0.127(15) 0.063(13)

loop_
_atom_type_symbol
_atom_type_description
_atom_type_scat_dispersion_real
_atom_type_scat_dispersion_imag
_atom_type_scat_source
C C 0.0181 0.0091 'International Tables Vol C Tables 4.2.6.8 and 6.1.1.4'
H H 0.0000 0.0000 'International Tables Vol C Tables 4.2.6.8 and 6.1.1.4'
F F 0.0727 0.0534 'International Tables Vol C Tables 4.2.6.8 and 6.1.1.4'
N N 0.0311 0.0180 'International Tables Vol C Tables 4.2.6.8 and 6.1.1.4'
O O 0.0492 0.0322 'International Tables Vol C Tables 4.2.6.8 and 6.1.1.4'
P P 0.2955 0.4335 'International Tables Vol C Tables 4.2.6.8 and 6.1.1.4'
Pd Pd 0.1215 3.9337 'International Tables Vol C Tables 4.2.6.8 and 6.1.1.4'
S S 0.3331 0.5567 'International Tables Vol C Tables 4.2.6.8 and 6.1.1.4'

loop_
_geom_angle_atom_site_label_1
_geom_angle_atom_site_label_2
_geom_angle_atom_site_label_3
_geom_angle
_geom_angle_site_symmetry_3
N1 Pd1 N6 178.6(6) 7_567
N2 Pd1 N1 83.3(7) .
N2 Pd1 N3 176.1(6) .
N2 Pd1 N6 95.3(6) 7_567
N3 Pd1 N1 93.1(6) .
N3 Pd1 N6 88.2(5) 7_567
Pd1 N1 H1A 110.2 .
Pd1 N1 H1B 110.2 .
H1A N1 H1B 108.5 .
C1 N1 Pd1 107.5(16) .
C1 N1 H1A 110.2 .
C1 N1 H1B 110.2 .
C1A N1 Pd1 120(3) .
Pd1 N2 H2A 109.3 .
Pd1 N2 H2B 109.3 .
H2A N2 H2B 108.0 .
C2 N2 Pd1 111.5(19) .
C2 N2 H2A 109.3 .
C2 N2 H2B 109.3 .
C2A N2 Pd1 116(4) .
C3 N3 Pd1 122.8(11) .
C3 N3 C7 116.9(14) .
C7 N3 Pd1 120.0(10) .
C10 N4 C11 119.4(13) .
C10 N4 C13 119.8(12) .
C11 N4 C13 120.7(13) .
C14 N5 C13 121.2(12) .
C14 N5 C18 120.2(13) .
C18 N5 C13 118.6(13) .
C21 N6 Pd1 119.5(11) 7_567
C22 N6 Pd1 121.0(11) 7_567
C22 N6 C21 119.4(15) .
N1 C1 H1C 109.9 .
N1 C1 H1D 109.9 .
H1C C1 H1D 108.3 .
C2 C1 N1 109(3) .
C2 C1 H1C 109.9 .
C2 C1 H1D 109.9 .
N1 C1A H1AA 112.9 .
N1 C1A H1AB 112.9 .
N1 C1A C2A 94(6) .
H1AA C1A H1AB 110.3 .
C2A C1A H1AA 112.9 .
C2A C1A H1AB 112.9 .
N2 C2 H2C 111.5 .
N2 C2 H2D 111.5 .
C1 C2 N2 101(4) .
C1 C2 H2C 111.5 .
C1 C2 H2D 111.5 .
H2C C2 H2D 109.3 .
N2 C2A C1A 108(6) .
N2 C2A H2AA 110.1 .
N2 C2A H2AB 110.1 .
C1A C2A H2AA 110.1 .
C1A C2A H2AB 110.1 .
H2AA C2A H2AB 108.4 .
N3 C3 H3 117.5 .
N3 C3 C4 125.0(15) .
C4 C3 H3 117.5 .
C3 C4 H4 121.0 .
C3 C4 C5 117.9(14) .
C5 C4 H4 121.0 .
C4 C5 C8 123.0(12) .
C6 C5 C4 117.7(14) .
C6 C5 C8 119.2(13) .
C5 C6 H6 120.6 .
C7 C6 C5 118.7(14) .
C7 C6 H6 120.6 .
N3 C7 C6 123.6(14) .
N3 C7 H7 118.2 .
C6 C7 H7 118.2 .
C9 C8 C5 117.3(13) .
C12 C8 C5 121.5(13) .
C12 C8 C9 121.2(15) .
C8 C9 H9 121.5 .
C10 C9 C8 117.0(14) .
C10 C9 H9 121.5 .
N4 C10 C9 122.2(13) .
N4 C10 H10 118.9 .
C9 C10 H10 118.9 .
N4 C11 H11 119.2 .
N4 C11 C12 121.6(14) .
C12 C11 H11 119.2 .
C8 C12 C11 118.4(14) .
C8 C12 H12 120.8 .
C11 C12 H12 120.8 .
N4 C13 H13A 110.1 .
N4 C13 H13B 110.1 .
N5 C13 N4 107.9(11) .
N5 C13 H13A 110.1 .
N5 C13 H13B 110.1 .
H13A C13 H13B 108.4 .
N5 C14 H14 118.2 .
N5 C14 C15 123.6(14) .
C15 C14 H14 118.2 .
C14 C15 H15 120.8 .
C14 C15 C16 118.4(15) .
C16 C15 H15 120.8 .
C15 C16 C19 119.0(13) .
C17 C16 C15 117.1(14) .
C17 C16 C19 123.7(12) .
C16 C17 H17 118.8 .
C16 C17 C18 122.4(14) .
C18 C17 H17 118.8 .
N5 C18 H18 121.0 .
C17 C18 N5 118.1(14) .
C17 C18 H18 121.0 .
C20 C19 C16 118.1(12) .
C23 C19 C16 122.5(13) .
C23 C19 C20 119.4(15) .
C19 C20 H20 120.8 .
C19 C20 C21 118.4(14) .
C21 C20 H20 120.8 .
N6 C21 C20 121.7(15) .
N6 C21 H21 119.1 .
C20 C21 H21 119.1 .
N6 C22 H22 118.3 .
N6 C22 C23 123.4(14) .
C23 C22 H22 118.3 .
C19 C23 C22 117.6(15) .
C19 C23 H23 121.2 .
C22 C23 H23 121.2 .
C24 S1 C26 94.1(7) .
C26 S2 C25 91.4(8) .
C27 S3 C28 91.7(7) .
C27 S4 C29 92.4(7) .
C39 O1 C38 120.6(10) .
C37 O2 C36 114.6(11) .
C35 O3 C34 113.0(12) .
C33 O4 C32 114.6(11) .
C30 O5 C31 109.2(10) .
C48 O6 C49 118.1(11) .
C51 O7 C50 113.7(12) .
C52 O8 C53 110.7(11) .
C54 O9 C55 110.4(13) .
C56 O10 C57 111.0(11) .
C25 C24 S1 113.5(11) .
C25 C24 C57 125.8(14) .
C57 C24 S1 120.2(13) .
S2 C25 H25 118.8 .
C24 C25 S2 122.3(13) .
C24 C25 H25 118.8 .
S2 C26 S1 115.5(8) .
C27 C26 S1 119.7(11) .
C27 C26 S2 124.7(11) .
S4 C27 S3 116.5(8) .
C26 C27 S3 121.6(11) .
C26 C27 S4 121.9(11) .
S3 C28 H28 120.3 .
C29 C28 S3 119.4(12) .
C29 C28 H28 120.3 .
C28 C29 S4 116.0(11) .
C28 C29 C30 125.4(14) .
C30 C29 S4 118.5(12) .
O5 C30 C29 107.1(11) .
O5 C30 H30A 110.3 .
O5 C30 H30B 110.3 .
C29 C30 H30A 110.3 .
C29 C30 H30B 110.3 .
H30A C30 H30B 108.5 .
O5 C31 H31A 110.3 .
O5 C31 H31B 110.3 .
O5 C31 C32 107.1(11) .
H31A C31 H31B 108.6 .
C32 C31 H31A 110.3 .
C32 C31 H31B 110.3 .
O4 C32 C31 114.4(13) .
O4 C32 H32A 108.7 .
O4 C32 H32B 108.7 .
C31 C32 H32A 108.7 .
C31 C32 H32B 108.7 .
H32A C32 H32B 107.6 .
O4 C33 H33A 109.7 .
O4 C33 H33B 109.7 .
O4 C33 C34 109.8(13) .
H33A C33 H33B 108.2 .
C34 C33 H33A 109.7 .
C34 C33 H33B 109.7 .
O3 C34 C33 109.7(12) .
O3 C34 H34A 109.7 .
O3 C34 H34B 109.7 .
C33 C34 H34A 109.7 .
C33 C34 H34B 109.7 .
H34A C34 H34B 108.2 .
O3 C35 H35A 108.7 .
O3 C35 H35B 108.7 .
O3 C35 C36 114.2(14) .
H35A C35 H35B 107.6 .
C36 C35 H35A 108.7 .
C36 C35 H35B 108.7 .
O2 C36 C35 108.5(13) .
O2 C36 H36A 110.0 .
O2 C36 H36B 110.0 .
C35 C36 H36A 110.0 .
C35 C36 H36B 110.0 .
H36A C36 H36B 108.4 .
O2 C37 H37A 109.8 .
O2 C37 H37B 109.8 .
O2 C37 C38 109.2(11) .
H37A C37 H37B 108.3 .
C38 C37 H37A 109.8 .
C38 C37 H37B 109.8 .
O1 C38 C37 110.4(12) .
O1 C38 H38A 109.6 .
O1 C38 H38B 109.6 .
C37 C38 H38A 109.6 .
C37 C38 H38B 109.6 .
H38A C38 H38B 108.1 .
O1 C39 C40 123.8(14) .
O1 C39 C44 115.2(11) .
C44 C39 C40 120.9(14) .
C39 C40 H40 120.3 .
C41 C40 C39 119.5(15) .
C41 C40 H40 120.3 .
C40 C41 H41 118.2 .
C40 C41 C42 123.5(14) .
C42 C41 H41 118.2 .
C41 C42 H42 120.8 .
C41 C42 C43 118.4(15) .
C43 C42 H42 120.8 .
C44 C43 C42 119.4(15) .
C44 C43 C48 118.6(13) .
C48 C43 C42 122.1(15) .
C39 C44 C43 118.3(12) .
C39 C44 C45 121.7(14) .
C43 C44 C45 119.9(14) .
C44 C45 H45 120.9 .
C46 C45 C44 118.3(14) .
C46 C45 H45 120.9 .
C45 C46 H46 118.5 .
C45 C46 C47 123.0(14) .
C47 C46 H46 118.5 .
C46 C47 H47 120.3 .
C46 C47 C48 119.3(16) .
C48 C47 H47 120.3 .
O6 C48 C43 115.4(12) .
O6 C48 C47 123.5(15) .
C47 C48 C43 120.9(16) .
O6 C49 H49A 110.3 .
O6 C49 H49B 110.3 .
O6 C49 C50 107.0(14) .
H49A C49 H49B 108.6 .
C50 C49 H49A 110.3 .
C50 C49 H49B 110.3 .
O7 C50 C49 114.2(14) .
O7 C50 H50A 108.7 .
O7 C50 H50B 108.7 .
C49 C50 H50A 108.7 .
C49 C50 H50B 108.7 .
H50A C50 H50B 107.6 .
O7 C51 H51A 109.7 .
O7 C51 H51B 109.7 .
O7 C51 C52 109.9(15) .
H51A C51 H51B 108.2 .
C52 C51 H51A 109.7 .
C52 C51 H51B 109.7 .
O8 C52 C51 114.5(14) .
O8 C52 H52A 108.6 .
O8 C52 H52B 108.6 .
C51 C52 H52A 108.6 .
C51 C52 H52B 108.6 .
H52A C52 H52B 107.6 .
O8 C53 H53A 109.9 .
O8 C53 H53B 109.9 .
O8 C53 C54 109.1(13) .
H53A C53 H53B 108.3 .
C54 C53 H53A 109.9 .
C54 C53 H53B 109.9 .
O9 C54 C53 118.3(15) .
O9 C54 H54A 107.7 .
O9 C54 H54B 107.7 .
C53 C54 H54A 107.7 .
C53 C54 H54B 107.7 .
H54A C54 H54B 107.1 .
O9 C55 H55A 110.7 .
O9 C55 H55B 110.7 .
O9 C55 C56 105.4(14) .
H55A C55 H55B 108.8 .
C56 C55 H55A 110.7 .
C56 C55 H55B 110.7 .
O10 C56 C55 113.4(13) .
O10 C56 H56A 108.9 .
O10 C56 H56B 108.9 .
C55 C56 H56A 108.9 .
C55 C56 H56B 108.9 .
H56A C56 H56B 107.7 .
O10 C57 H57A 109.9 .
O10 C57 H57B 109.9 .
C24 C57 O10 109.0(12) .
C24 C57 H57A 109.9 .
C24 C57 H57B 109.9 .
H57A C57 H57B 108.3 .
F1 P1 F2 177.8(6) .
F1 P1 F3 89.3(6) .
F1 P1 F4 89.1(6) .
F1 P1 F5 91.3(6) .
F2 P1 F3 89.2(5) .
F2 P1 F4 89.4(5) .
F2 P1 F5 90.2(5) .
F3 P1 F5 179.3(6) .
F4 P1 F3 91.6(5) .
F4 P1 F5 88.2(5) .
F6 P1 F1 91.8(6) .
F6 P1 F2 89.7(6) .
F6 P1 F3 88.9(5) .
F6 P1 F4 179.1(6) .
F6 P1 F5 91.4(5) .
F7 P2 F10 90.4(6) .
F7 P2 F12 89.4(7) .
F8 P2 F7 178.7(7) .
F8 P2 F10 90.7(6) .
F8 P2 F12 89.6(7) .
F9 P2 F7 88.2(8) .
F9 P2 F8 91.0(9) .
F9 P2 F10 90.5(6) .
F9 P2 F12 92.6(7) .
F11 P2 F7 92.1(10) .
F11 P2 F8 88.7(10) .
F11 P2 F9 179.7(10) .
F11 P2 F10 89.7(6) .
F11 P2 F12 87.3(7) .
F12 P2 F10 176.9(7) .
F13 P3 F17 88.4(14) .
F14 P3 F13 176.9(17) .
F14 P3 F17 88.9(13) .
F14 P3 F18 84.3(14) .
F15 P3 F13 91.9(13) .
F15 P3 F14 90.8(14) .
F15 P3 F16 92.0(14) .
F15 P3 F17 178.5(15) .
F15 P3 F18 86.9(14) .
F16 P3 F13 91.8(13) .
F16 P3 F14 89.6(13) .
F16 P3 F17 86.5(14) .
F16 P3 F18 173.8(16) .
F18 P3 F13 94.4(14) .
F18 P3 F17 94.6(15) .
F19 P4 F21 94.7(15) .
F19 P4 F23 88.3(16) .
F20 P4 F19 176.6(16) .
F20 P4 F21 86.9(15) .
F20 P4 F22 85.6(17) .
F20 P4 F23 90.3(15) .
F22 P4 F19 91.3(16) .
F22 P4 F21 94.8(14) .
F22 P4 F23 88.7(13) .
F23 P4 F21 175.3(17) .
F24 P4 F19 88.7(16) .
F24 P4 F20 94.4(17) .
F24 P4 F21 85.2(12) .
F24 P4 F22 180(3) .
F24 P4 F23 91.3(12) .
F26 P5 F25 168(3) .
F26 P5 F27 86(2) .
F26 P5 F28 96(2) .
F26 P5 F29 105(3) .
F26 P5 F30 87.8(18) .
F27 P5 F25 82(2) .
F28 P5 F25 86.8(10) .
F28 P5 F27 88.7(17) .
F29 P5 F25 87.3(18) .
F29 P5 F27 169(2) .
F29 P5 F28 87.1(10) .
F30 P5 F25 88(2) .
F30 P5 F27 87.1(10) .
F30 P5 F28 174(2) .
F30 P5 F29 96(3) .
F25A P5A F26A 170(2) .
F25A P5A F29A 86.6(10) .
F27A P5A F25A 81.8(18) .
F27A P5A F26A 88(2) .
F27A P5A F28A 87.3(9) .
F27A P5A F29A 167(2) .
F28A P5A F25A 87.0(9) .
F28A P5A F26A 95(2) .
F28A P5A F29A 86.9(9) .
F29A P5A F26A 104(2) .
F30A P5A F25A 90(2) .
F30A P5A F26A 86.9(9) .
F30A P5A F27A 87.4(9) .
F30A P5A F28A 174.2(16) .
F30A P5A F29A 98(3) .

loop_
_geom_bond_atom_site_label_1
_geom_bond_atom_site_label_2
_geom_bond_distance
_geom_bond_site_symmetry_2
Pd1 N1 2.033(14) .
Pd1 N2 1.982(16) .
Pd1 N3 1.996(14) .
Pd1 N6 2.038(13) 7_567
N1 H1A 0.9200 .
N1 H1B 0.9200 .
N1 C1 1.57(4) .
N1 C1A 1.45(7) .
N2 H2A 0.9200 .
N2 H2B 0.9200 .
N2 C2 1.63(5) .
N2 C2A 1.36(8) .
N3 C3 1.316(19) .
N3 C7 1.361(19) .
N4 C10 1.310(18) .
N4 C11 1.347(17) .
N4 C13 1.509(19) .
N5 C13 1.431(19) .
N5 C14 1.302(18) .
N5 C18 1.374(18) .
N6 Pd1 2.038(13) 7_567
N6 C21 1.319(19) .
N6 C22 1.26(2) .
C1 H1C 0.9900 .
C1 H1D 0.9900 .
C1 C2 1.42(5) .
C1A H1AA 0.9900 .
C1A H1AB 0.9900 .
C1A C2A 1.93(15) .
C2 H2C 0.9900 .
C2 H2D 0.9900 .
C2A H2AA 0.9900 .
C2A H2AB 0.9900 .
C3 H3 0.9500 .
C3 C4 1.38(2) .
C4 H4 0.9500 .
C4 C5 1.41(2) .
C5 C6 1.409(19) .
C5 C8 1.51(2) .
C6 H6 0.9500 .
C6 C7 1.37(2) .
C7 H7 0.9500 .
C8 C9 1.391(19) .
C8 C12 1.337(19) .
C9 H9 0.9500 .
C9 C10 1.38(2) .
C10 H10 0.9500 .
C11 H11 0.9500 .
C11 C12 1.375(19) .
C12 H12 0.9500 .
C13 H13A 0.9900 .
C13 H13B 0.9900 .
C14 H14 0.9500 .
C14 C15 1.32(2) .
C15 H15 0.9500 .
C15 C16 1.44(2) .
C16 C17 1.33(2) .
C16 C19 1.53(2) .
C17 H17 0.9500 .
C17 C18 1.37(2) .
C18 H18 0.9500 .
C19 C20 1.38(2) .
C19 C23 1.333(18) .
C20 H20 0.9500 .
C20 C21 1.39(2) .
C21 H21 0.9500 .
C22 H22 0.9500 .
C22 C23 1.43(2) .
C23 H23 0.9500 .
S1 C24 1.734(15) .
S1 C26 1.761(15) .
S2 C25 1.731(15) .
S2 C26 1.707(16) .
S3 C27 1.747(15) .
S3 C28 1.759(14) .
S4 C27 1.733(14) .
S4 C29 1.793(15) .
O1 C38 1.444(18) .
O1 C39 1.378(17) .
O2 C36 1.442(18) .
O2 C37 1.433(17) .
O3 C34 1.453(18) .
O3 C35 1.398(19) .
O4 C32 1.414(19) .
O4 C33 1.401(18) .
O5 C30 1.427(17) .
O5 C31 1.435(16) .
O6 C48 1.380(18) .
O6 C49 1.428(19) .
O7 C50 1.49(2) .
O7 C51 1.365(19) .
O8 C52 1.420(19) .
O8 C53 1.431(18) .
O9 C54 1.41(2) .
O9 C55 1.421(19) .
O10 C56 1.403(18) .
O10 C57 1.470(18) .
C24 C25 1.31(2) .
C24 C57 1.46(2) .
C25 H25 0.9500 .
C26 C27 1.415(19) .
C28 H28 0.9500 .
C28 C29 1.307(19) .
C29 C30 1.51(2) .
C30 H30A 0.9900 .
C30 H30B 0.9900 .
C31 H31A 0.9900 .
C31 H31B 0.9900 .
C31 C32 1.52(2) .
C32 H32A 0.9900 .
C32 H32B 0.9900 .
C33 H33A 0.9900 .
C33 H33B 0.9900 .
C33 C34 1.49(2) .
C34 H34A 0.9900 .
C34 H34B 0.9900 .
C35 H35A 0.9900 .
C35 H35B 0.9900 .
C35 C36 1.45(2) .
C36 H36A 0.9900 .
C36 H36B 0.9900 .
C37 H37A 0.9900 .
C37 H37B 0.9900 .
C37 C38 1.46(2) .
C38 H38A 0.9900 .
C38 H38B 0.9900 .
C39 C40 1.406(19) .
C39 C44 1.38(2) .
C40 H40 0.9500 .
C40 C41 1.32(2) .
C41 H41 0.9500 .
C41 C42 1.36(2) .
C42 H42 0.9500 .
C42 C43 1.432(19) .
C43 C44 1.40(2) .
C43 C48 1.41(2) .
C44 C45 1.436(18) .
C45 H45 0.9500 .
C45 C46 1.36(2) .
C46 H46 0.9500 .
C46 C47 1.37(2) .
C47 H47 0.9500 .
C47 C48 1.38(2) .
C49 H49A 0.9900 .
C49 H49B 0.9900 .
C49 C50 1.49(2) .
C50 H50A 0.9900 .
C50 H50B 0.9900 .
C51 H51A 0.9900 .
C51 H51B 0.9900 .
C51 C52 1.42(2) .
C52 H52A 0.9900 .
C52 H52B 0.9900 .
C53 H53A 0.9900 .
C53 H53B 0.9900 .
C53 C54 1.48(2) .
C54 H54A 0.9900 .
C54 H54B 0.9900 .
C55 H55A 0.9900 .
C55 H55B 0.9900 .
C55 C56 1.55(2) .
C56 H56A 0.9900 .
C56 H56B 0.9900 .
C57 H57A 0.9900 .
C57 H57B 0.9900 .
P1 F1 1.586(9) .
P1 F2 1.591(9) .
P1 F3 1.597(8) .
P1 F4 1.596(8) .
P1 F5 1.605(8) .
P1 F6 1.583(9) .
P2 F7 1.564(10) .
P2 F8 1.562(11) .
P2 F9 1.560(10) .
P2 F10 1.604(8) .
P2 F11 1.552(11) .
P2 F12 1.594(9) .
P3 F13 1.606(13) .
P3 F14 1.576(13) .
P3 F15 1.572(13) .
P3 F16 1.576(13) .
P3 F17 1.625(13) .
P3 F18 1.583(13) .
P4 F19 1.592(14) .
P4 F20 1.578(15) .
P4 F21 1.72(3) .
P4 F22 1.583(13) .
P4 F23 1.596(14) .
P4 F24 1.569(13) .
P5 F25 1.598(8) .
P5 F26 1.593(12) .
P5 F27 1.596(8) .
P5 F28 1.595(8) .
P5 F29 1.595(8) .
P5 F30 1.593(8) .
P5A F25A 1.597(8) .
P5A F26A 1.600(8) .
P5A F27A 1.591(8) .
P5A F28A 1.594(8) .
P5A F29A 1.600(8) .
P5A F30A 1.590(8) .

loop_
_geom_hbond_atom_site_label_D
_geom_hbond_atom_site_label_H
_geom_hbond_atom_site_label_A
_geom_hbond_distance_DH
_geom_hbond_distance_HA
_geom_hbond_distance_DA
_geom_hbond_angle_DHA
_geom_hbond_site_symmetry_A
C1 H1D F30A 0.99 2.47 3.25(7) 135.2 3_445
C1A H1AB F13 0.99 1.55 2.47(11) 152.6 2_556
C2A H2AB F30A 0.99 1.76 2.65(10) 146.3 3_445

loop_
_geom_torsion_atom_site_label_1
_geom_torsion_atom_site_label_2
_geom_torsion_atom_site_label_3
_geom_torsion_atom_site_label_4
_geom_torsion
_geom_torsion_site_symmetry_1
Pd1 N1 C1 C2 46(6) .
Pd1 N1 C1A C2A -36(7) .
Pd1 N2 C2 C1 43(5) .
Pd1 N2 C2A C1A -36(8) .
Pd1 N3 C3 C4 171.5(10) .
Pd1 N3 C7 C6 -174.8(10) .
Pd1 N6 C21 C20 -179.8(13) 7_567
Pd1 N6 C22 C23 178.6(13) 7_567
N1 C1 C2 N2 -55(6) .
N3 C3 C4 C5 3(2) .
N4 C11 C12 C8 3.0(19) .
N5 C14 C15 C16 3(3) .
N6 C22 C23 C19 4(3) .
C1 N1 C1A C2A 41(5) .
C1A N1 C1 C2 -71(7) .
C2 N2 C2A C1A 51(8) .
C2A N2 C2 C1 -62(9) .
C3 N3 C7 C6 -0.8(19) .
C3 C4 C5 C6 -0.5(18) .
C3 C4 C5 C8 -177.2(12) .
C4 C5 C6 C7 -2.2(18) .
C4 C5 C8 C9 17.0(18) .
C4 C5 C8 C12 -163.7(12) .
C5 C6 C7 N3 3(2) .
C5 C8 C9 C10 177.5(11) .
C5 C8 C12 C11 -179.1(11) .
C6 C5 C8 C9 -159.7(12) .
C6 C5 C8 C12 19.6(18) .
C7 N3 C3 C4 -2(2) .
C8 C5 C6 C7 174.6(11) .
C8 C9 C10 N4 0.4(19) .
C9 C8 C12 C11 0.1(19) .
C10 N4 C11 C12 -4.4(18) .
C10 N4 C13 N5 92.1(14) .
C11 N4 C10 C9 2.6(19) .
C11 N4 C13 N5 -87.3(14) .
C12 C8 C9 C10 -1.7(18) .
C13 N4 C10 C9 -176.8(12) .
C13 N4 C11 C12 175.1(12) .
C13 N5 C14 C15 179.3(15) .
C13 N5 C18 C17 -180.0(13) .
C14 N5 C13 N4 101.7(15) .
C14 N5 C18 C17 2(2) .
C14 C15 C16 C17 -4(2) .
C14 C15 C16 C19 179.8(15) .
C15 C16 C17 C18 3(2) .
C15 C16 C19 C20 -36(2) .
C15 C16 C19 C23 146.7(16) .
C16 C17 C18 N5 -2(2) .
C16 C19 C20 C21 -177.9(14) .
C16 C19 C23 C22 176.7(14) .
C17 C16 C19 C20 148.4(15) .
C17 C16 C19 C23 -29(2) .
C18 N5 C13 N4 -76.6(15) .
C18 N5 C14 C15 -2(2) .
C19 C16 C17 C18 179.6(14) .
C19 C20 C21 N6 -1(3) .
C20 C19 C23 C22 -1(2) .
C21 N6 C22 C23 -5(3) .
C22 N6 C21 C20 4(3) .
C23 C19 C20 C21 0(2) .
S1 C24 C25 S2 -0.2(17) .
S1 C24 C57 O10 64.5(15) .
S1 C26 C27 S3 -5.1(16) .
S1 C26 C27 S4 178.2(7) .
S2 C26 C27 S3 175.1(8) .
S2 C26 C27 S4 -1.5(17) .
S3 C28 C29 S4 0.7(16) .
S3 C28 C29 C30 -175.0(11) .
S4 C29 C30 O5 58.9(16) .
O1 C39 C40 C41 178.9(12) .
O1 C39 C44 C43 -179.1(11) .
O1 C39 C44 C45 0.8(17) .
O2 C37 C38 O1 65.7(16) .
O3 C35 C36 O2 -62.0(17) .
O4 C33 C34 O3 -67.6(17) .
O5 C31 C32 O4 -62.7(16) .
O6 C49 C50 O7 68.1(17) .
O7 C51 C52 O8 -66(2) .
O8 C53 C54 O9 -57(2) .
O9 C55 C56 O10 -64.0(18) .
C24 S1 C26 S2 -17.6(9) .
C24 S1 C26 C27 162.6(11) .
C25 S2 C26 S1 16.9(9) .
C25 S2 C26 C27 -163.4(12) .
C25 C24 C57 O10 -123.9(16) .
C26 S1 C24 C25 10.3(12) .
C26 S1 C24 C57 -177.1(12) .
C26 S2 C25 C24 -10.3(14) .
C27 S3 C28 C29 -12.0(12) .
C27 S4 C29 C28 11.2(12) .
C27 S4 C29 C30 -172.8(11) .
C28 S3 C27 S4 19.9(8) .
C28 S3 C27 C26 -157.0(11) .
C28 C29 C30 O5 -125.4(15) .
C29 S4 C27 S3 -19.7(8) .
C29 S4 C27 C26 157.2(11) .
C30 O5 C31 C32 -170.1(14) .
C31 O5 C30 C29 176.6(13) .
C32 O4 C33 C34 -145.5(12) .
C33 O4 C32 C31 -77.5(15) .
C34 O3 C35 C36 -68.2(17) .
C35 O3 C34 C33 -176.1(13) .
C36 O2 C37 C38 -178.5(13) .
C37 O2 C36 C35 -179.2(13) .
C38 O1 C39 C40 10.2(18) .
C38 O1 C39 C44 -169.4(11) .
C39 O1 C38 C37 178.6(11) .
C39 C40 C41 C42 1(2) .
C39 C44 C45 C46 -179.3(12) .
C40 C39 C44 C43 1.3(18) .
C40 C39 C44 C45 -178.7(12) .
C40 C41 C42 C43 1(2) .
C41 C42 C43 C44 -0.8(19) .
C41 C42 C43 C48 179.4(13) .
C42 C43 C44 C39 -0.1(18) .
C42 C43 C44 C45 179.9(12) .
C42 C43 C48 O6 -4.0(19) .
C42 C43 C48 C47 -179.3(13) .
C43 C44 C45 C46 0.7(18) .
C44 C39 C40 C41 -1.5(19) .
C44 C43 C48 O6 176.1(11) .
C44 C43 C48 C47 1(2) .
C44 C45 C46 C47 -2(2) .
C45 C46 C47 C48 2(2) .
C46 C47 C48 O6 -176.8(12) .
C46 C47 C48 C43 -2(2) .
C48 O6 C49 C50 174.4(12) .
C48 C43 C44 C39 179.7(12) .
C48 C43 C44 C45 -0.3(19) .
C49 O6 C48 C43 179.9(12) .
C49 O6 C48 C47 -5.0(19) .
C50 O7 C51 C52 -142.1(14) .
C51 O7 C50 C49 -85.5(18) .
C52 O8 C53 C54 169.8(15) .
C53 O8 C52 C51 -169.9(15) .
C54 O9 C55 C56 -167.2(13) .
C55 O9 C54 C53 -56.6(19) .
C56 O10 C57 C24 178.7(13) .
C57 O10 C56 C55 -172.2(13) .
C57 C24 C25 S2 -172.3(12) .

loop_
_smtbx_masks_void_nr
_smtbx_masks_void_average_x
_smtbx_masks_void_average_y
_smtbx_masks_void_average_z
_smtbx_masks_void_volume
_smtbx_masks_void_count_electrons
1 0.000 0.000 0.030 1325.6 308.2
2 0.181 0.271 0.866 10.5 0.0
3 0.181 0.729 0.366 10.5 0.0
4 0.319 0.229 0.134 10.5 0.0
5 0.319 0.771 0.634 10.5 0.0
6 0.500 0.500 0.525 1325.6 308.2
7 0.681 0.229 0.366 10.5 0.0
8 0.681 0.771 0.866 10.5 0.0
9 0.819 0.271 0.634 10.5 0.0
10 0.819 0.729 0.134 10.5 0.0
